data_7015901
loop_
_publ_author_name
'Bowmaker, Graham A.'
'Di Nicola, Corrado'
'Pettinari, Claudio'
'Skelton, Brian W.'
'Somers, Neil'
'White, Allan H.'

_publ_section_title
;
 Mechanochemical synthesis in copper(II) halide/pyridine systems:
 single crystal X-ray diffraction and IR spectroscopic studies.
;
_journal_issue 18
_journal_name_full 'Dalton transactions (Cambridge, England : 2003)'
_journal_page_first 5102
_journal_page_last 5115
_journal_paper_doi 10.1039/c1dt10224a
_journal_volume 40
_journal_year 2011
_chemical_formula_moiety 'C20 H20 Cu I N4, 2(C5 H5 N), I'
_chemical_formula_sum 'C30 H30 Cu I2 N6'
_chemical_formula_weight 791.94
_chemical_name_systematic
;
?
;
_space_group_IT_number 63
_symmetry_cell_setting orthorhombic
_symmetry_space_group_name_Hall '-C 2c 2'
_symmetry_space_group_name_H-M 'C m c m'
_atom_sites_solution_hydrogens geom
_atom_sites_solution_primary direct
_atom_sites_solution_secondary difmap
_audit_creation_date 2010-05-14T10:05:37-00:00
_audit_creation_method 'WinGX routine CIF_UPDATE'
_cell_angle_alpha 90
_cell_angle_beta 90
_cell_angle_gamma 90
_cell_formula_units_Z 4
_cell_length_a 15.2447(3)
_cell_length_b 12.1409(2)
_cell_length_c 16.4111(3)
_cell_measurement_reflns_used 12553
_cell_measurement_temperature 100(2)
_cell_measurement_theta_max 37.4416
_cell_measurement_theta_min 3.6389
_cell_volume 3037.44(10)
_computing_cell_refinement
;
CrysAlisPro, Oxford Diffraction Ltd.,
Version 1.171.33.52 (release 06-11-2009 CrysAlis171 .NET)
(compiled Nov 6 2009,16:24:50)
;
_computing_data_collection
;
CrysAlisPro, Oxford Diffraction Ltd.,
Version 1.171.33.52 (release 06-11-2009 CrysAlis171 .NET)
(compiled Nov 6 2009,16:24:50)
;
_computing_data_reduction
;
CrysAlisPro, Oxford Diffraction Ltd.,
Version 1.171.33.52 (release 06-11-2009 CrysAlis171 .NET)
(compiled Nov 6 2009,16:24:50)
;
_computing_molecular_graphics 'OrtepII (Johnson, C. K. (1976)'
_computing_publication_material 'WinGX Farrugia, L. J. (1999)'
_computing_structure_refinement 'SHELXL-97 (Sheldrick, 2008)'
_diffrn_ambient_temperature 100(2)
_diffrn_detector_area_resol_mean 10.4738
_diffrn_measured_fraction_theta_full 0.994
_diffrn_measured_fraction_theta_max 0.978
_diffrn_measurement_device_type 'Oxford Diffraction Gemini, Ruby'
_diffrn_measurement_method '\w scans'
_diffrn_orient_matrix_UB_11 0.0422180514
_diffrn_orient_matrix_UB_12 -0.0080951451
_diffrn_orient_matrix_UB_13 -0.0172131736
_diffrn_orient_matrix_UB_21 -0.0151819948
_diffrn_orient_matrix_UB_22 -0.0484070088
_diffrn_orient_matrix_UB_23 -0.0196736145
_diffrn_orient_matrix_UB_31 -0.0124233771
_diffrn_orient_matrix_UB_32 0.03180292
_diffrn_orient_matrix_UB_33 -0.0343766282
_diffrn_radiation_monochromator graphite
_diffrn_radiation_type MoK\a
_diffrn_radiation_wavelength 0.71073
_diffrn_reflns_av_R_equivalents 0.0371
_diffrn_reflns_av_unetI/netI 0.0289
_diffrn_reflns_limit_h_max 26
_diffrn_reflns_limit_h_min -25
_diffrn_reflns_limit_k_max 20
_diffrn_reflns_limit_k_min -20
_diffrn_reflns_limit_l_max 21
_diffrn_reflns_limit_l_min -27
_diffrn_reflns_number 28581
_diffrn_reflns_theta_full 37
_diffrn_reflns_theta_max 37.56
_diffrn_reflns_theta_min 3.65
_exptl_absorpt_coefficient_mu 2.781
_exptl_absorpt_correction_T_max 0.845
_exptl_absorpt_correction_T_min 0.709
_exptl_absorpt_correction_type analytical
_exptl_absorpt_process_details
;
CrysAlisPro, Oxford Diffraction Ltd.,
Version 1.171.33.52 (release 06-11-2009 CrysAlis171 .NET)
(compiled Nov 6 2009,16:24:50)
Analytical numeric absorption correction using a multifaceted crystal
model based on expressions derived by R.C. Clark & J.S.
(Clark, R. C. & Reid, J. S. (1995). Acta Cryst. A51, 887-897)
;
_exptl_crystal_colour dark_brown
_exptl_crystal_density_diffrn 1.732
_exptl_crystal_density_method 'not measured'
_exptl_crystal_description fragment
_exptl_crystal_F_000 1548
_exptl_crystal_size_max 0.15
_exptl_crystal_size_mid 0.11
_exptl_crystal_size_min 0.08
_refine_diff_density_max 3.188
_refine_diff_density_min -4.541
_refine_diff_density_rms 0.252
_refine_ls_extinction_method none
_refine_ls_goodness_of_fit_ref 1.319
_refine_ls_hydrogen_treatment constr
_refine_ls_matrix_type full
_refine_ls_number_parameters 163
_refine_ls_number_reflns 4151
_refine_ls_number_restraints 0
_refine_ls_restrained_S_all 1.319
_refine_ls_R_factor_all 0.051
_refine_ls_R_factor_gt 0.0398
_refine_ls_shift/su_max 0.001
_refine_ls_shift/su_mean 0
_refine_ls_structure_factor_coef Fsqd
_refine_ls_weighting_details 'calc w=1/[\s^2^(Fo^2^)+(0.0000P)^2^+72.8907P] where P=(Fo^2^+2Fc^2^)/3'
_refine_ls_weighting_scheme calc
_refine_ls_wR_factor_gt 0.1426
_refine_ls_wR_factor_ref 0.1447
_reflns_number_gt 3469
_reflns_number_total 4151
_reflns_threshold_expression I>2\s(I)
_cod_duplicate_entry 7015893
_cod_data_source_file c1dt10224a.txt
_cod_data_source_block gb1026
_cod_database_code 7015901

loop_
_symmetry_equiv_pos_as_xyz
'x, y, z'
'-x, -y, z+1/2'
'x, -y, -z'
'-x, y, -z+1/2'
'x+1/2, y+1/2, z'
'-x+1/2, -y+1/2, z+1/2'
'x+1/2, -y+1/2, -z'
'-x+1/2, y+1/2, -z+1/2'
'-x, -y, -z'
'x, y, -z-1/2'
'-x, y, z'
'x, -y, z-1/2'
'-x+1/2, -y+1/2, -z'
'x+1/2, y+1/2, -z-1/2'
'-x+1/2, y+1/2, z'
'x+1/2, -y+1/2, z-1/2'

loop_
_atom_site_label
_atom_site_type_symbol
_atom_site_fract_x
_atom_site_fract_y
_atom_site_fract_z
_atom_site_U_iso_or_equiv
_atom_site_adp_type
_atom_site_occupancy
_atom_site_symmetry_multiplicity
_atom_site_calc_flag
_atom_site_refinement_flags
_atom_site_disorder_assembly
_atom_site_disorder_group
Cu1 Cu 0.5 0.29791(10) 0.25 0.0147(2) Uani 1 4 d S . .
I1 I 0.5 0.54097(5) 0.25 0.01704(12) Uani 1 4 d S . .
I2 I 0.5 0.97396(5) 0.25 0.01869(12) Uani 1 4 d S . .
N11 N 0.5 0.2779(4) 0.1247(3) 0.0162(9) Uani 1 2 d S . .
C12 C 0.5400(6) 0.3498(8) 0.0745(6) 0.0212(17) Uani 0.5 1 d P A -1
H12 H 0.5703 0.4107 0.0976 0.025 Uiso 0.5 1 calc PR A -1
C13 C 0.5389(7) 0.3384(9) -0.0094(6) 0.0223(17) Uani 0.5 1 d P A -1
H13 H 0.5652 0.3929 -0.0429 0.027 Uiso 0.5 1 calc PR A -1
C14 C 0.5 0.2491(7) -0.0438(4) 0.0252(13) Uani 1 2 d S . .
H14 H 0.5035 0.2363 -0.1008 0.03 Uiso 0.5 1 calc PR A .
C15 C 0.4539(7) 0.1753(8) 0.0080(6) 0.0233(18) Uani 0.5 1 d P A -1
H15 H 0.4216 0.1156 -0.0144 0.028 Uiso 0.5 1 calc PR A -1
C16 C 0.4567(6) 0.1915(8) 0.0912(6) 0.0188(15) Uani 0.5 1 d P A -1
H16 H 0.4276 0.1407 0.1259 0.023 Uiso 0.5 1 calc PR A -1
N21 N 0.3680(3) 0.2825(4) 0.25 0.0155(9) Uani 1 2 d S . .
C22 C 0.3172(6) 0.3533(7) 0.2101(5) 0.0159(14) Uani 0.5 1 d P A -2
H22 H 0.3443 0.4123 0.1816 0.019 Uiso 0.5 1 calc PR A -2
C23 C 0.2268(6) 0.3456(7) 0.2081(5) 0.0169(14) Uani 0.5 1 d P A -2
H23 H 0.1929 0.3977 0.1786 0.02 Uiso 0.5 1 calc PR A -2
C24 C 0.1864(4) 0.2600(5) 0.25 0.0178(10) Uani 1 2 d S . .
H24 H 0.1244 0.252 0.249 0.021 Uiso 1 2 calc SR A .
C25 C 0.2383(6) 0.1863(7) 0.2934(6) 0.0175(15) Uani 0.5 1 d P A -2
H25 H 0.2123 0.1277 0.3232 0.021 Uiso 0.5 1 calc PR A -2
C26 C 0.3288(6) 0.2001(7) 0.2924(5) 0.0163(14) Uani 0.5 1 d P A -2
H26 H 0.3643 0.1502 0.3224 0.02 Uiso 0.5 1 calc PR A -2
N31 N 0.2626(7) 0.4872(8) -0.0480(5) 0.0274(18) Uani 0.5 1 d P B -3
C32 C 0.2103(8) 0.4204(9) -0.0074(7) 0.028(2) Uani 0.5 1 d P B -3
H32 H 0.1842 0.3611 -0.0363 0.033 Uiso 0.5 1 calc PR B -3
C33 C 0.1910(7) 0.4311(9) 0.0751(6) 0.0253(19) Uani 0.5 1 d P B -3
H33 H 0.1507 0.3829 0.1011 0.03 Uiso 0.5 1 calc PR B -3
C34 C 0.2326(7) 0.5146(9) 0.1181(6) 0.026(2) Uani 0.5 1 d P B -3
H34 H 0.2229 0.5229 0.1749 0.031 Uiso 0.5 1 calc PR B -3
C35 C 0.2877(8) 0.5845(9) 0.0777(6) 0.0250(19) Uani 0.5 1 d P B -3
H35 H 0.3162 0.6428 0.1058 0.03 Uiso 0.5 1 calc PR B -3
C36 C 0.3015(8) 0.5690(9) -0.0050(6) 0.026(2) Uani 0.5 1 d P B -3
H36 H 0.3399 0.6179 -0.0328 0.032 Uiso 0.5 1 calc PR B -3

loop_
_atom_site_aniso_label
_atom_site_aniso_U_11
_atom_site_aniso_U_22
_atom_site_aniso_U_33
_atom_site_aniso_U_23
_atom_site_aniso_U_13
_atom_site_aniso_U_12
Cu1 0.0093(4) 0.0240(5) 0.0109(4) 0 0 0
I1 0.0152(2) 0.0135(2) 0.0224(3) 0 0 0
I2 0.0138(2) 0.0168(2) 0.0255(3) 0 0 0
N11 0.015(2) 0.019(2) 0.015(2) 0.0004(17) 0 0
C12 0.018(4) 0.025(4) 0.020(4) 0.000(3) 0.000(3) -0.006(3)
C13 0.025(4) 0.028(4) 0.014(4) 0.003(3) 0.001(3) -0.002(4)
C14 0.031(3) 0.030(3) 0.014(2) 0.000(3) 0 0
C15 0.025(4) 0.024(4) 0.020(4) -0.004(3) -0.002(3) -0.002(3)
C16 0.019(4) 0.020(3) 0.018(4) 0.001(3) -0.003(3) -0.003(3)
N21 0.013(2) 0.019(2) 0.014(2) 0 0 0.0005(17)
C22 0.016(3) 0.018(3) 0.014(3) 0.003(3) -0.004(3) -0.002(3)
C23 0.013(3) 0.020(3) 0.018(4) 0.000(3) -0.004(3) 0.001(3)
C24 0.013(2) 0.019(2) 0.022(3) 0 0 0.000(2)
C25 0.016(4) 0.015(3) 0.021(4) 0.001(3) 0.001(3) 0.000(3)
C26 0.017(3) 0.017(3) 0.015(3) -0.001(3) -0.003(3) 0.002(3)
N31 0.038(5) 0.027(4) 0.017(3) -0.002(3) 0.007(3) -0.008(4)
C32 0.038(6) 0.025(4) 0.019(4) 0.001(3) -0.001(4) -0.009(4)
C33 0.027(5) 0.030(5) 0.019(4) 0.004(4) 0.001(4) -0.004(4)
C34 0.032(5) 0.029(5) 0.017(4) -0.002(3) 0.004(3) 0.000(4)
C35 0.028(5) 0.027(4) 0.020(4) -0.006(3) 0.003(4) -0.004(4)
C36 0.030(5) 0.030(5) 0.018(4) -0.002(4) 0.004(4) -0.004(4)

loop_
_atom_type_symbol
_atom_type_description
_atom_type_scat_dispersion_real
_atom_type_scat_dispersion_imag
_atom_type_scat_source
C C 0.0033 0.0016 'International Tables Vol C Tables 4.2.6.8 and 6.1.1.4'
H H 0 0 'International Tables Vol C Tables 4.2.6.8 and 6.1.1.4'
Cu Cu 0.3201 1.2651 'International Tables Vol C Tables 4.2.6.8 and 6.1.1.4'
I I -0.4742 1.8119 'International Tables Vol C Tables 4.2.6.8 and 6.1.1.4'
N N 0.0061 0.0033 'International Tables Vol C Tables 4.2.6.8 and 6.1.1.4'

loop_
_exptl_crystal_face_index_h
_exptl_crystal_face_index_k
_exptl_crystal_face_index_l
_exptl_crystal_face_perp_dist
-4 1 -1 0.0099
5 -1 -2 0.0586
5 -1 2 0.0973
-1 1 1 0.0294
3 2 -5 0.0019
0 1 1 0.0592
-1 -1 0 0.056
2 -10 19 0.0706
10 -14 9 0.0958
8 2 -21 0.0022

loop_
_geom_angle_atom_site_label_1
_geom_angle_atom_site_label_2
_geom_angle_atom_site_label_3
_geom_angle
_geom_angle_site_symmetry_1
_geom_angle_site_symmetry_3
_geom_angle_publ_flag
N21 Cu1 N21 169.4(3) . 11_655 ?
N21 Cu1 N11 89.38(2) . 10_556 ?
N21 Cu1 N11 89.38(2) 11_655 10_556 ?
N21 Cu1 N11 89.38(2) . . ?
N21 Cu1 N11 89.38(2) 11_655 . ?
N11 Cu1 N11 166.5(3) 10_556 . ?
N21 Cu1 I1 95.32(16) . . ?
N21 Cu1 I1 95.32(16) 11_655 . ?
N11 Cu1 I1 96.74(15) 10_556 . ?
N11 Cu1 I1 96.74(15) . . ?
C12 N11 C16 118.3(7) . . ?
C12 N11 Cu1 122.1(5) . . ?
C16 N11 Cu1 119.6(5) . . ?
N11 C12 C13 122.5(9) . . ?
N11 C12 H12 118.7 . . ?
C13 C12 H12 118.7 . . ?
C14 C13 C12 119.9(9) . . ?
C14 C13 H13 120 . . ?
C12 C13 H13 120 . . ?
C13 C14 C15 118.1(8) . . ?
C13 C14 H14 121 . . ?
C15 C14 H14 121 . . ?
C16 C15 C14 119.1(9) . . ?
C16 C15 H15 120.4 . . ?
C14 C15 H15 120.4 . . ?
N11 C16 C15 121.8(8) . . ?
N11 C16 H16 119.1 . . ?
C15 C16 H16 119.1 . . ?
C22 N21 C26 118.2(6) . . ?
C22 N21 Cu1 121.4(5) . . ?
C26 N21 Cu1 120.5(5) . . ?
N21 C22 C23 123.3(8) . . ?
N21 C22 H22 118.4 . . ?
C23 C22 H22 118.4 . . ?
C22 C23 C24 118.8(8) . . ?
C22 C23 H23 120.6 . . ?
C24 C23 H23 120.6 . . ?
C23 C24 C25 118.8(6) . . ?
C23 C24 H24 120.6 . . ?
C25 C24 H24 120.6 . . ?
C26 C25 C24 118.8(8) . . ?
C26 C25 H25 120.6 . . ?
C24 C25 H25 120.6 . . ?
N21 C26 C25 122.1(8) . . ?
N21 C26 H26 118.9 . . ?
C25 C26 H26 118.9 . . ?
C32 N31 C36 116.9(9) . . ?
N31 C32 C33 124.2(10) . . ?
N31 C32 H32 117.9 . . ?
C33 C32 H32 117.9 . . ?
C34 C33 C32 117.8(10) . . ?
C34 C33 H33 121.1 . . ?
C32 C33 H33 121.1 . . ?
C35 C34 C33 119.2(9) . . ?
C35 C34 H34 120.4 . . ?
C33 C34 H34 120.4 . . ?
C34 C35 C36 119.0(10) . . ?
C34 C35 H35 120.5 . . ?
C36 C35 H35 120.5 . . ?
N31 C36 C35 122.9(10) . . ?
N31 C36 H36 118.6 . . ?
C35 C36 H36 118.6 . . ?

loop_
_geom_bond_atom_site_label_1
_geom_bond_atom_site_label_2
_geom_bond_distance
_geom_bond_site_symmetry_2
_geom_bond_publ_flag
Cu1 N21 2.021(5) . ?
Cu1 N21 2.021(5) 11_655 ?
Cu1 N11 2.070(5) 10_556 ?
Cu1 N11 2.070(5) . ?
Cu1 I1 2.9509(13) . ?
N11 C12 1.346(11) . ?
N11 C12 1.346(11) 11_655 ?
N11 C16 1.355(10) . ?
N11 C16 1.355(10) 11_655 ?
C12 C13 1.385(14) . ?
C12 H12 0.95 . ?
C13 C14 1.358(12) . ?
C13 H13 0.95 . ?
C14 C13 1.358(12) 11_655 ?
C14 C15 1.420(12) 11_655 ?
C14 C15 1.420(12) . ?
C14 H14 0.95 . ?
C15 C16 1.381(14) . ?
C15 H15 0.95 . ?
C16 H16 0.95 . ?
N21 C22 1.330(9) 10_556 ?
N21 C22 1.330(9) . ?
N21 C26 1.358(10) 10_556 ?
N21 C26 1.358(10) . ?
C22 C23 1.381(12) . ?
C22 H22 0.95 . ?
C23 C24 1.390(10) . ?
C23 H23 0.95 . ?
C24 C23 1.390(10) 10_556 ?
C24 C25 1.391(10) . ?
C24 C25 1.391(10) 10_556 ?
C24 H24 0.95 . ?
C25 C26 1.390(13) . ?
C25 H25 0.95 . ?
C26 H26 0.95 . ?
N31 C32 1.317(14) . ?
N31 C36 1.355(14) . ?
C32 C33 1.392(15) . ?
C32 H32 0.95 . ?
C33 C34 1.388(15) . ?
C33 H33 0.95 . ?
C34 C35 1.366(15) . ?
C34 H34 0.95 . ?
C35 C36 1.386(14) . ?
C35 H35 0.95 . ?
C36 H36 0.95 . ?
